data_4313719
loop_
_publ_author_name
'John F. Berry'
'F. Albert Cotton'
'Peng Lei'
'Tongbu Lu'
'Carlos A. Murillo'

_publ_section_title
;
 Additional Steps toward Molecular Scale Wires: Further Study of Ni510/11+
 Chains Embraced by Polypyridylamide Ligands
;
_journal_name_full 'Inorganic Chemistry'
_journal_page_first 3534
_journal_page_last 3539
_journal_paper_doi 10.1021/ic034071l
_journal_volume 42
_journal_year 2003
_chemical_formula_moiety 'C82 H82 Cl20 N20 Ni5'
_chemical_formula_sum 'C82 H82 Cl20 N20 Ni5'
_chemical_formula_weight 2350.23
_chemical_melting_point ?
_chemical_name_common Ni5(etpda)4Cl2
_chemical_name_systematic
; 
 ? 
;
_space_group_IT_number 15
_symmetry_cell_setting monoclinic
_symmetry_space_group_name_Hall '-C 2yc'
_symmetry_space_group_name_H-M 'C 1 2/c 1'
_atom_sites_solution_hydrogens geom
_atom_sites_solution_primary direct
_atom_sites_solution_secondary difmap
_audit_creation_method SHELXL-97
_cell_angle_alpha 90.00
_cell_angle_beta 95.167(2)
_cell_angle_gamma 90.00
_cell_formula_units_Z 4
_cell_length_a 16.7407(19)
_cell_length_b 26.753(3)
_cell_length_c 22.584(3)
_cell_measurement_reflns_used 5828
_cell_measurement_temperature 213(2)
_cell_measurement_theta_max 23.016
_cell_measurement_theta_min 2.366
_cell_volume 10073(2)
_computing_cell_refinement 'SAINT V.6.22'
_computing_data_collection 'SMART V.5.618'
_computing_data_reduction 'SAINT V.6.22'
_computing_molecular_graphics 'SHELXTL (Siemens, 1996)'
_computing_publication_material CIFTAB
_computing_structure_refinement 'SHELXL-97 (Sheldrick, 1997)'
_computing_structure_solution 'SHELXS-97 (Sheldrick, 1990)'
_diffrn_ambient_temperature 213(2)
_diffrn_detector_area_resol_mean '8.33 mm^-1^'
_diffrn_measured_fraction_theta_full 0.990
_diffrn_measured_fraction_theta_max 0.990
_diffrn_measurement_device_type 'Bruker SMART 1000'
_diffrn_measurement_method 'omega scans'
_diffrn_radiation_monochromator graphite
_diffrn_radiation_source 'normal-focus sealed tube'
_diffrn_radiation_type MoK\a
_diffrn_radiation_wavelength 0.71073
_diffrn_reflns_av_R_equivalents 0.0454
_diffrn_reflns_av_sigmaI/netI 0.0515
_diffrn_reflns_limit_h_max 18
_diffrn_reflns_limit_h_min -12
_diffrn_reflns_limit_k_max 28
_diffrn_reflns_limit_k_min -28
_diffrn_reflns_limit_l_max 24
_diffrn_reflns_limit_l_min -24
_diffrn_reflns_number 20542
_diffrn_reflns_theta_full 22.50
_diffrn_reflns_theta_max 22.50
_diffrn_reflns_theta_min 1.44
_diffrn_standards_number 'none(area detector data)'
_exptl_absorpt_coefficient_mu 1.501
_exptl_absorpt_correction_T_max 0.8288
_exptl_absorpt_correction_T_min 0.5963
_exptl_absorpt_correction_type multi-scan
_exptl_absorpt_process_details 'SADABS V2.03'
_exptl_crystal_colour 'deep purple'
_exptl_crystal_density_diffrn 1.550
_exptl_crystal_density_meas ?
_exptl_crystal_density_method 'not measured'
_exptl_crystal_description needle
_exptl_crystal_F_000 4776
_exptl_crystal_size_max 0.51
_exptl_crystal_size_mid 0.13
_exptl_crystal_size_min 0.13
_refine_diff_density_max 1.069
_refine_diff_density_min -1.238
_refine_diff_density_rms 0.125
_refine_ls_extinction_method none
_refine_ls_goodness_of_fit_ref 1.093
_refine_ls_hydrogen_treatment mixed
_refine_ls_matrix_type full
_refine_ls_number_parameters 609
_refine_ls_number_reflns 6517
_refine_ls_number_restraints 92
_refine_ls_restrained_S_all 1.103
_refine_ls_R_factor_all 0.1264
_refine_ls_R_factor_gt 0.0799
_refine_ls_shift/su_max 0.004
_refine_ls_shift/su_mean 0.000
_refine_ls_structure_factor_coef Fsqd
_refine_ls_weighting_details 'calc w=1/[\s^2^(Fo^2^)+(0.0743P)^2^+156.9638P] where P=(Fo^2^+2Fc^2^)/3'
_refine_ls_weighting_scheme calc
_refine_ls_wR_factor_gt 0.1913
_refine_ls_wR_factor_ref 0.2224
_reflns_number_gt 3898
_reflns_number_total 6517
_reflns_threshold_expression >2sigma(I)
_cod_data_source_file ic034071lsi20030122_120413_1.cif
_cod_data_source_block Ni5(etpda)4Cl2
_cod_depositor_comments
;
The following automatic conversions were performed:
'_symmetry_cell_setting' value 'Monoclinic' changed to 'monoclinic'
according to '/home/adriana/struct/CIF-dictionaries/cif_core.dic'
dictionary named 'cif_core.dic' version 2.4.1 from 2010-06-29.

Automatic conversion script
Id: cif_fix_enum 1555 2011-01-17 13:19:09Z saulius 

The following automatic conversions were performed:

'_chemical_melting_point' value 'not measured' was changed to '?' -
the value is undefined or not given.

Automatic conversion script
Id: cif_fix_values 1569 2011-02-09 13:29:24Z adriana 

The following automatic conversions were performed:

'_exptl_crystal_density_meas' value 'not measured' was changed to '?'
- the value is perceived as not measured.

Automatic conversion script
Id: cif_fix_values 3008 2015-01-20 13:52:24Z robertas 
;
_cod_original_cell_volume 10074(2)
_cod_database_code 4313719

loop_
_symmetry_equiv_pos_as_xyz
'x, y, z'
'-x, y, -z+1/2'
'x+1/2, y+1/2, z'
'-x+1/2, y+1/2, -z+1/2'
'-x, -y, -z'
'x, -y, z-1/2'
'-x+1/2, -y+1/2, -z'
'x+1/2, -y+1/2, z-1/2'

loop_
_atom_site_label
_atom_site_type_symbol
_atom_site_fract_x
_atom_site_fract_y
_atom_site_fract_z
_atom_site_U_iso_or_equiv
_atom_site_adp_type
_atom_site_occupancy
_atom_site_symmetry_multiplicity
_atom_site_calc_flag
_atom_site_refinement_flags
_atom_site_disorder_assembly
_atom_site_disorder_group
Ni1 Ni 0.5000 0.16401(6) 0.2500 0.0351(4) Uani 1 2 d S . .
Ni2 Ni 0.5000 0.25330(6) 0.2500 0.0274(4) Uani 1 2 d S . .
Ni3 Ni 0.5000 0.33944(6) 0.2500 0.0247(4) Uani 1 2 d S . .
Ni4 Ni 0.5000 0.42557(6) 0.2500 0.0281(4) Uani 1 2 d S . .
Ni5 Ni 0.5000 0.51464(6) 0.2500 0.0353(5) Uani 1 2 d S . .
Cl1 Cl 0.5000 0.07525(13) 0.2500 0.0547(10) Uani 1 2 d S . .
Cl2 Cl 0.5000 0.60320(11) 0.2500 0.0448(9) Uani 1 2 d S . .
N1 N 0.4516(5) 0.1741(3) 0.1620(3) 0.038(2) Uani 1 1 d . . .
N2 N 0.4960(5) 0.2567(3) 0.1653(3) 0.043(2) Uani 1 1 d . . .
N3 N 0.5369(4) 0.3394(2) 0.1726(3) 0.0290(17) Uani 1 1 d . . .
N4 N 0.5719(5) 0.4231(3) 0.1907(3) 0.047(2) Uani 1 1 d . . .
N5 N 0.6129(5) 0.5036(3) 0.2162(3) 0.041(2) Uani 1 1 d . . .
N6 N 0.4403(5) 0.5046(3) 0.1643(3) 0.043(2) Uani 1 1 d . . .
N7 N 0.4127(5) 0.4226(3) 0.1908(3) 0.045(2) Uani 1 1 d . . .
N8 N 0.3920(4) 0.3393(3) 0.2158(3) 0.0323(18) Uani 1 1 d . . .
N9 N 0.3854(5) 0.2571(3) 0.2448(4) 0.041(2) Uani 1 1 d . . .
N10 N 0.3839(5) 0.1739(3) 0.2779(3) 0.0373(19) Uani 1 1 d . B .
C1 C 0.2490(9) 0.1774(6) -0.0187(6) 0.090(4) Uani 1 1 d . . .
H1A H 0.2251 0.1826 -0.0590 0.135 Uiso 1 1 calc R . .
H1B H 0.2218 0.1982 0.0084 0.135 Uiso 1 1 calc R . .
H1C H 0.2437 0.1426 -0.0079 0.135 Uiso 1 1 calc R . .
C2 C 0.3352(7) 0.1911(5) -0.0152(5) 0.064(3) Uani 1 1 d . . .
H2A H 0.3399 0.2260 -0.0274 0.077 Uiso 1 1 calc R . .
H2B H 0.3619 0.1703 -0.0432 0.077 Uiso 1 1 calc R . .
C3 C 0.3784(6) 0.1847(4) 0.0470(4) 0.048(3) Uani 1 1 d . . .
C4 C 0.3784(7) 0.1393(4) 0.0760(5) 0.059(3) Uani 1 1 d . . .
H4A H 0.3538 0.1111 0.0573 0.070 Uiso 1 1 calc R . .
C5 C 0.4148(6) 0.1360(4) 0.1326(5) 0.049(3) Uani 1 1 d . . .
H5A H 0.4139 0.1050 0.1520 0.059 Uiso 1 1 calc R . .
C6 C 0.4173(6) 0.2243(4) 0.0750(4) 0.050(3) Uani 1 1 d . . .
H6A H 0.4184 0.2554 0.0557 0.060 Uiso 1 1 calc R . .
C7 C 0.4558(6) 0.2185(4) 0.1327(4) 0.045(3) Uani 1 1 d . . .
C8 C 0.5317(6) 0.2973(3) 0.1391(4) 0.039(2) Uani 1 1 d . . .
C9 C 0.5627(7) 0.2960(4) 0.0843(4) 0.053(3) Uani 1 1 d . . .
H9A H 0.5627 0.2662 0.0623 0.064 Uiso 1 1 calc R . .
C10 C 0.5933(7) 0.3391(4) 0.0626(4) 0.050(3) Uani 1 1 d . . .
H10A H 0.6129 0.3388 0.0249 0.060 Uiso 1 1 calc R . .
C11 C 0.5960(7) 0.3834(4) 0.0951(4) 0.053(3) Uani 1 1 d . . .
H11A H 0.6145 0.4133 0.0793 0.063 Uiso 1 1 calc R . .
C12 C 0.5697(6) 0.3817(3) 0.1525(4) 0.041(2) Uani 1 1 d . . .
C13 C 0.6322(7) 0.4593(4) 0.1927(5) 0.049(3) Uani 1 1 d . . .
C14 C 0.7116(6) 0.4499(4) 0.1798(5) 0.053(3) Uani 1 1 d . . .
H14A H 0.7256 0.4177 0.1674 0.064 Uiso 1 1 calc R . .
C15 C 0.7692(6) 0.4867(4) 0.1848(5) 0.051(3) Uani 1 1 d D A .
C16 C 0.7450(7) 0.5326(4) 0.2059(6) 0.064(3) Uani 1 1 d . . .
H16A H 0.7814 0.5594 0.2094 0.077 Uiso 1 1 calc R . .
C17 C 0.6694(7) 0.5389(4) 0.2213(5) 0.054(3) Uani 1 1 d . . .
H17A H 0.6558 0.5702 0.2366 0.064 Uiso 1 1 calc R . .
C18 C 0.8542(7) 0.4763(5) 0.1706(6) 0.077(4) Uiso 1 1 d D . .
C19 C 0.898(7) 0.454(4) 0.226(3) 0.15(5) Uiso 0.20 1 d PD A 1
H19A H 0.9528 0.4462 0.2180 0.221 Uiso 0.20 1 calc PR A 1
H19B H 0.8712 0.4228 0.2355 0.221 Uiso 0.20 1 calc PR A 1
H19C H 0.8975 0.4769 0.2584 0.221 Uiso 0.20 1 calc PR A 1
C19A C 0.889(3) 0.4330(14) 0.2068(19) 0.115(17) Uiso 0.40 1 d PD A 2
H19D H 0.9437 0.4269 0.1967 0.173 Uiso 0.40 1 calc PR A 2
H19E H 0.8571 0.4034 0.1981 0.173 Uiso 0.40 1 calc PR A 2
H19F H 0.8903 0.4409 0.2487 0.173 Uiso 0.40 1 calc PR A 2
C19B C 0.860(3) 0.4891(16) 0.1056(11) 0.116(14) Uiso 0.40 1 d PD A 3
H19G H 0.9143 0.4826 0.0955 0.175 Uiso 0.40 1 calc PR A 3
H19H H 0.8474 0.5241 0.0990 0.175 Uiso 0.40 1 calc PR A 3
H19I H 0.8227 0.4687 0.0809 0.175 Uiso 0.40 1 calc PR A 3
C20 C 0.3918(15) 0.4670(8) -0.0492(8) 0.191(12) Uani 1 1 d D . .
H20A H 0.3698 0.4607 -0.0897 0.286 Uiso 1 1 calc R . .
H20B H 0.4164 0.4367 -0.0325 0.286 Uiso 1 1 calc R . .
H20C H 0.4319 0.4932 -0.0491 0.286 Uiso 1 1 calc R . .
C21 C 0.3277(11) 0.4827(5) -0.0137(6) 0.101(6) Uani 1 1 d D . .
H21A H 0.2864 0.4567 -0.0135 0.121 Uiso 1 1 calc R . .
H21B H 0.3027 0.5136 -0.0295 0.121 Uiso 1 1 calc R . .
C22 C 0.3677(8) 0.4911(4) 0.0488(5) 0.066(3) Uani 1 1 d . . .
C23 C 0.3988(9) 0.5367(4) 0.0692(6) 0.084(5) Uani 1 1 d . . .
H23A H 0.3955 0.5645 0.0436 0.101 Uiso 1 1 calc R . .
C24 C 0.4334(8) 0.5419(4) 0.1250(5) 0.064(3) Uani 1 1 d . . .
H24A H 0.4537 0.5734 0.1369 0.077 Uiso 1 1 calc R . .
C25 C 0.3738(8) 0.4525(4) 0.0891(5) 0.065(4) Uani 1 1 d . . .
H25A H 0.3557 0.4205 0.0772 0.078 Uiso 1 1 calc R . .
C26 C 0.4066(7) 0.4602(4) 0.1480(4) 0.053(3) Uani 1 1 d . . .
C27 C 0.3598(6) 0.3821(4) 0.1911(4) 0.045(3) Uani 1 1 d . . .
C28 C 0.2783(6) 0.3844(4) 0.1714(5) 0.049(3) Uani 1 1 d . . .
H28A H 0.2543 0.4147 0.1582 0.059 Uiso 1 1 calc R . .
C29 C 0.2342(6) 0.3408(4) 0.1717(4) 0.044(3) Uani 1 1 d . . .
H29A H 0.1799 0.3412 0.1568 0.053 Uiso 1 1 calc R . .
C30 C 0.2669(6) 0.2976(4) 0.1929(5) 0.052(3) Uani 1 1 d . . .
H30A H 0.2367 0.2680 0.1908 0.062 Uiso 1 1 calc R . .
C31 C 0.3469(6) 0.2975(3) 0.2180(4) 0.044(3) Uani 1 1 d . . .
C32 C 0.3462(6) 0.2192(4) 0.2731(5) 0.047(3) Uani 1 1 d . . .
C33 C 0.2727(6) 0.2270(4) 0.2987(5) 0.054(3) Uani 1 1 d . B .
H33A H 0.2493 0.2590 0.2979 0.064 Uiso 1 1 calc R . .
C34 C 0.2362(6) 0.1880(4) 0.3244(5) 0.048(3) Uani 1 1 d D . .
C35 C 0.2724(8) 0.1415(4) 0.3234(6) 0.068(4) Uani 1 1 d . B .
H35A H 0.2466 0.1134 0.3377 0.081 Uiso 1 1 calc R . .
C36 C 0.3455(7) 0.1363(4) 0.3017(5) 0.056(3) Uani 1 1 d . . .
H36A H 0.3699 0.1047 0.3036 0.067 Uiso 1 1 calc R B .
C37 C 0.1582(14) 0.198(3) 0.3518(16) 0.073(12) Uani 0.76(7) 1 d PD B 1
H37A H 0.1320 0.2273 0.3329 0.088 Uiso 0.76(7) 1 calc PR B 1
H37B H 0.1223 0.1693 0.3444 0.088 Uiso 0.76(7) 1 calc PR B 1
C38 C 0.172(2) 0.207(2) 0.4177(13) 0.154(19) Uani 0.76(7) 1 d PD B 1
H38A H 0.1215 0.2135 0.4337 0.231 Uiso 0.76(7) 1 calc PR B 1
H38B H 0.2077 0.2352 0.4252 0.231 Uiso 0.76(7) 1 calc PR B 1
H38C H 0.1968 0.1774 0.4368 0.231 Uiso 0.76(7) 1 calc PR B 1
C37' C 0.154(4) 0.188(10) 0.348(5) 0.073(12) Uani 0.24(7) 1 d PD B 2
H37C H 0.1318 0.2223 0.3459 0.088 Uiso 0.24(7) 1 calc PR B 2
H37D H 0.1173 0.1665 0.3235 0.088 Uiso 0.24(7) 1 calc PR B 2
C38' C 0.162(8) 0.170(6) 0.411(5) 0.154(19) Uani 0.24(7) 1 d PD B 2
H38D H 0.1099 0.1707 0.4267 0.231 Uiso 0.24(7) 1 calc PR B 2
H38E H 0.1985 0.1921 0.4349 0.231 Uiso 0.24(7) 1 calc PR B 2
H38F H 0.1831 0.1365 0.4125 0.231 Uiso 0.24(7) 1 calc PR B 2
Cl1S Cl 0.5483(3) 0.67024(19) 0.07174(19) 0.1190(16) Uani 1 1 d D . .
C1S C 0.5923(5) 0.6735(4) 0.1445(4) 0.081(4) Uani 1 1 d D . .
H1S H 0.5691 0.6469 0.1681 0.097 Uiso 1 1 calc R . .
Cl2S Cl 0.6960(2) 0.66444(14) 0.14705(17) 0.0903(11) Uani 1 1 d D . .
Cl3S Cl 0.5721(2) 0.73120(16) 0.1761(2) 0.1137(15) Uani 1 1 d D . .
Cl4S Cl 0.8166(12) 0.5146(8) 0.3811(9) 0.214(5) Uani 0.720(6) 1 d PD C 1
C2S C 0.9174(11) 0.5013(4) 0.3743(9) 0.190(13) Uani 0.720(6) 1 d PD C 1
H2S H 0.9327 0.5103 0.3343 0.228 Uiso 0.720(6) 1 calc PR C 1
Cl5S Cl 0.9334(6) 0.4373(3) 0.3892(5) 0.174(3) Uiso 0.720(6) 1 d PD C 1
Cl6S Cl 0.9761(6) 0.5330(4) 0.4299(4) 0.189(4) Uiso 0.720(6) 1 d PD C 1
Cl4B Cl 0.814(3) 0.512(2) 0.3630(19) 0.214(5) Uani 0.280(6) 1 d PD C 2
C2SB C 0.906(2) 0.4843(9) 0.3834(12) 0.190(13) Uani 0.280(6) 1 d PD C 2
H2SB H 0.9495 0.5096 0.3901 0.228 Uiso 0.280(6) 1 calc PR C 2
Cl5B Cl 0.9271(15) 0.4410(9) 0.3283(10) 0.174(3) Uiso 0.280(6) 1 d PD C 2
Cl6B Cl 0.8976(16) 0.4477(10) 0.4468(10) 0.189(4) Uiso 0.280(6) 1 d PD C 2
Cl7S Cl 0.931(2) 0.3352(15) 0.0150(14) 0.163(3) Uani 0.188(3) 1 d PD D 1
C3S C 0.8974(19) 0.3598(13) 0.0798(14) 0.21(2) Uani 0.188(3) 1 d PD D 1
H3S H 0.8961 0.3968 0.0778 0.254 Uiso 0.188(3) 1 calc PR D 1
Cl8S Cl 0.8014(17) 0.336(2) 0.0886(19) 0.204(6) Uani 0.188(3) 1 d PDU D 1
Cl9S Cl 0.960(2) 0.3400(16) 0.1415(16) 0.199(5) Uani 0.188(3) 1 d PD D 1
Cl7B Cl 0.8895(6) 0.3449(4) -0.0413(4) 0.163(3) Uani 0.673(5) 1 d PD E 2
C3SB C 0.8982(9) 0.3643(7) 0.0324(6) 0.21(2) Uani 0.673(5) 1 d PD E 2
H3SB H 0.9229 0.3979 0.0361 0.254 Uiso 0.673(5) 1 calc PR E 2
Cl8B Cl 0.8024(6) 0.3651(5) 0.0575(5) 0.204(6) Uani 0.673(5) 1 d PDU E 2
Cl9B Cl 0.9585(6) 0.3203(4) 0.0724(6) 0.199(5) Uani 0.673(5) 1 d PD E 2
Cl7C Cl 0.915(3) 0.334(3) 0.2278(18) 0.190 Uiso 0.139(4) 1 d PD . 3
C3SC C 1.0000 0.2984(10) 0.2500 0.190 Uiso 0.279(9) 2 d SPD . 3
Cl8C Cl 1.078(3) 0.336(3) 0.281(2) 0.190 Uiso 0.139(4) 1 d PD . 3
Cl9C Cl 1.032(3) 0.2650(18) 0.1899(15) 0.190 Uiso 0.139(4) 1 d PD . 3

loop_
_atom_site_aniso_label
_atom_site_aniso_U_11
_atom_site_aniso_U_22
_atom_site_aniso_U_33
_atom_site_aniso_U_23
_atom_site_aniso_U_13
_atom_site_aniso_U_12
Ni1 0.0369(11) 0.0256(9) 0.0422(10) 0.000 -0.0007(8) 0.000
Ni2 0.0264(10) 0.0250(9) 0.0308(9) 0.000 0.0029(7) 0.000
Ni3 0.0250(9) 0.0241(8) 0.0254(8) 0.000 0.0054(6) 0.000
Ni4 0.0305(10) 0.0250(9) 0.0295(9) 0.000 0.0074(7) 0.000
Ni5 0.0433(11) 0.0236(9) 0.0400(10) 0.000 0.0087(8) 0.000
Cl1 0.063(3) 0.035(2) 0.065(2) 0.000 -0.006(2) 0.000
Cl2 0.061(3) 0.0182(16) 0.057(2) 0.000 0.0162(18) 0.000
N1 0.046(5) 0.026(5) 0.040(5) -0.004(3) -0.004(4) 0.003(4)
N2 0.044(5) 0.034(5) 0.050(5) -0.002(4) 0.005(4) -0.003(4)
N3 0.032(4) 0.020(4) 0.036(4) -0.006(3) 0.009(3) -0.007(4)
N4 0.059(6) 0.036(5) 0.046(5) -0.004(4) 0.014(4) -0.001(4)
N5 0.047(5) 0.031(5) 0.045(5) -0.002(4) 0.009(4) -0.006(4)
N6 0.055(6) 0.024(5) 0.049(5) 0.009(4) 0.005(4) -0.001(4)
N7 0.051(6) 0.032(5) 0.053(5) 0.002(4) 0.009(4) 0.003(4)
N8 0.032(5) 0.026(4) 0.040(4) 0.009(3) 0.006(3) -0.003(4)
N9 0.036(5) 0.033(5) 0.056(5) 0.007(4) 0.003(4) 0.002(4)
N10 0.036(5) 0.019(4) 0.058(5) 0.004(3) 0.007(4) 0.000(4)
C1 0.079(11) 0.123(13) 0.064(9) -0.004(8) -0.012(7) 0.001(9)
C2 0.063(9) 0.066(8) 0.059(7) -0.012(6) -0.015(6) -0.004(7)
C3 0.052(7) 0.047(6) 0.041(6) -0.010(5) -0.012(5) -0.007(6)
C4 0.073(9) 0.041(6) 0.056(7) -0.012(5) -0.025(6) -0.010(6)
C5 0.058(7) 0.022(5) 0.066(7) 0.005(5) -0.007(6) -0.011(5)
C6 0.060(8) 0.039(6) 0.049(6) -0.002(5) -0.009(5) 0.005(6)
C7 0.051(7) 0.033(6) 0.050(6) -0.012(5) 0.000(5) 0.007(5)
C8 0.046(6) 0.033(6) 0.039(6) 0.001(4) 0.012(5) -0.007(5)
C9 0.073(8) 0.044(6) 0.046(6) -0.011(5) 0.019(6) -0.018(6)
C10 0.064(8) 0.052(7) 0.037(6) -0.004(5) 0.019(5) -0.011(6)
C11 0.090(9) 0.031(6) 0.042(6) 0.001(5) 0.034(6) -0.017(6)
C12 0.043(6) 0.033(6) 0.048(6) -0.011(5) 0.014(5) -0.003(5)
C13 0.051(7) 0.036(6) 0.065(7) -0.006(5) 0.022(6) -0.016(6)
C14 0.049(7) 0.030(6) 0.083(8) -0.010(5) 0.024(6) -0.009(5)
C15 0.036(6) 0.051(7) 0.069(7) -0.004(5) 0.018(5) -0.012(6)
C16 0.046(8) 0.040(7) 0.108(10) -0.015(6) 0.024(7) -0.014(6)
C17 0.063(8) 0.026(6) 0.073(8) -0.004(5) 0.014(6) -0.002(6)
C20 0.34(4) 0.15(2) 0.076(13) -0.011(13) 0.006(18) 0.04(2)
C21 0.175(17) 0.070(9) 0.052(8) 0.023(7) -0.016(10) -0.020(11)
C22 0.092(10) 0.051(7) 0.052(7) 0.017(6) -0.004(6) -0.008(7)
C23 0.153(14) 0.025(6) 0.072(9) 0.020(6) -0.007(9) -0.015(8)
C24 0.104(11) 0.033(6) 0.053(7) 0.010(5) -0.005(7) 0.007(6)
C25 0.099(10) 0.044(7) 0.047(7) 0.008(5) -0.020(6) -0.018(7)
C26 0.075(8) 0.034(6) 0.048(7) 0.011(5) 0.004(6) -0.001(6)
C27 0.046(7) 0.031(6) 0.057(7) -0.003(5) 0.005(5) -0.008(5)
C28 0.036(6) 0.035(6) 0.074(7) 0.002(5) -0.009(5) 0.003(5)
C29 0.022(5) 0.050(7) 0.059(6) 0.015(5) -0.004(5) 0.005(5)
C30 0.031(6) 0.043(6) 0.078(8) 0.017(5) -0.012(5) -0.014(5)
C31 0.047(7) 0.029(6) 0.056(7) 0.004(5) 0.000(5) -0.002(5)
C32 0.033(6) 0.040(6) 0.068(7) 0.002(5) 0.008(5) -0.013(5)
C33 0.047(7) 0.036(6) 0.081(8) 0.007(5) 0.024(6) -0.001(5)
C34 0.038(7) 0.046(7) 0.062(7) 0.015(5) 0.009(5) -0.004(5)
C35 0.068(9) 0.043(7) 0.096(9) 0.025(6) 0.034(7) -0.015(7)
C36 0.060(8) 0.025(6) 0.083(8) 0.012(5) 0.014(6) -0.011(6)
C37 0.057(9) 0.06(3) 0.105(12) 0.033(13) 0.031(8) -0.008(10)
C38 0.16(2) 0.20(5) 0.114(18) 0.07(3) 0.092(17) 0.11(3)
C37' 0.057(9) 0.06(3) 0.105(12) 0.033(13) 0.031(8) -0.008(10)
C38' 0.16(2) 0.20(5) 0.114(18) 0.07(3) 0.092(17) 0.11(3)
Cl1S 0.102(3) 0.153(4) 0.099(3) 0.006(3) -0.007(2) -0.033(3)
C1S 0.090(11) 0.065(9) 0.089(10) 0.008(7) 0.020(8) -0.038(8)
Cl2S 0.083(3) 0.077(2) 0.110(3) 0.007(2) 0.003(2) -0.006(2)
Cl3S 0.069(3) 0.106(3) 0.169(4) -0.032(3) 0.025(3) -0.021(2)
Cl4S 0.148(6) 0.087(4) 0.410(16) 0.059(9) 0.036(9) -0.004(4)
C2S 0.13(2) 0.029(14) 0.40(4) -0.002(19) -0.01(2) 0.006(14)
Cl4B 0.148(6) 0.087(4) 0.410(16) 0.059(9) 0.036(9) -0.004(4)
C2SB 0.13(2) 0.029(14) 0.40(4) -0.002(19) -0.01(2) 0.006(14)
Cl7S 0.169(9) 0.173(8) 0.152(7) -0.011(7) 0.042(6) 0.011(7)
C3S 0.10(2) 0.18(3) 0.36(6) -0.18(4) 0.01(3) 0.04(2)
Cl8S 0.122(6) 0.249(14) 0.245(12) -0.117(10) 0.041(7) 0.007(7)
Cl9S 0.142(8) 0.223(11) 0.228(12) 0.054(10) -0.014(8) 0.015(7)
Cl7B 0.169(9) 0.173(8) 0.152(7) -0.011(7) 0.042(6) 0.011(7)
C3SB 0.10(2) 0.18(3) 0.36(6) -0.18(4) 0.01(3) 0.04(2)
Cl8B 0.122(6) 0.249(14) 0.245(12) -0.117(10) 0.041(7) 0.007(7)
Cl9B 0.142(8) 0.223(11) 0.228(12) 0.054(10) -0.014(8) 0.015(7)

loop_
_atom_type_symbol
_atom_type_description
_atom_type_scat_dispersion_real
_atom_type_scat_dispersion_imag
_atom_type_scat_source
C C 0.0033 0.0016 'International Tables Vol C Tables 4.2.6.8 and 6.1.1.4'
H H 0.0000 0.0000 'International Tables Vol C Tables 4.2.6.8 and 6.1.1.4'
N N 0.0061 0.0033 'International Tables Vol C Tables 4.2.6.8 and 6.1.1.4'
Cl Cl 0.1484 0.1585 'International Tables Vol C Tables 4.2.6.8 and 6.1.1.4'
Ni Ni 0.3393 1.1124 'International Tables Vol C Tables 4.2.6.8 and 6.1.1.4'

loop_
_geom_angle_atom_site_label_1
_geom_angle_atom_site_label_2
_geom_angle_atom_site_label_3
_geom_angle
_geom_angle_site_symmetry_1
_geom_angle_site_symmetry_3
_geom_angle_publ_flag
N1 Ni1 N1 165.2(4) . 2_655 ?
N1 Ni1 N10 89.3(3) . 2_655 ?
N1 Ni1 N10 88.8(3) 2_655 2_655 ?
N1 Ni1 N10 88.8(3) . . ?
N1 Ni1 N10 89.3(3) 2_655 . ?
N10 Ni1 N10 165.6(4) 2_655 . ?
N1 Ni1 Cl1 97.4(2) . . ?
N1 Ni1 Cl1 97.4(2) 2_655 . ?
N10 Ni1 Cl1 97.20(19) 2_655 . ?
N10 Ni1 Cl1 97.20(19) . . ?
N1 Ni1 Ni2 82.6(2) . . ?
N1 Ni1 Ni2 82.6(2) 2_655 . ?
N10 Ni1 Ni2 82.80(19) 2_655 . ?
N10 Ni1 Ni2 82.80(19) . . ?
Cl1 Ni1 Ni2 180.0 . . ?
N2 Ni2 N2 174.6(5) . 2_655 ?
N2 Ni2 N9 90.2(3) . 2_655 ?
N2 Ni2 N9 89.5(3) 2_655 2_655 ?
N2 Ni2 N9 89.5(3) . . ?
N2 Ni2 N9 90.2(3) 2_655 . ?
N9 Ni2 N9 173.9(5) 2_655 . ?
N2 Ni2 Ni3 87.3(2) . . ?
N2 Ni2 Ni3 87.3(2) 2_655 . ?
N9 Ni2 Ni3 86.9(2) 2_655 . ?
N9 Ni2 Ni3 86.9(2) . . ?
N2 Ni2 Ni1 92.7(2) . . ?
N2 Ni2 Ni1 92.7(2) 2_655 . ?
N9 Ni2 Ni1 93.1(2) 2_655 . ?
N9 Ni2 Ni1 93.1(2) . . ?
Ni3 Ni2 Ni1 180.0 . . ?
N8 Ni3 N8 179.7(4) . 2_655 ?
N8 Ni3 N3 90.1(3) . . ?
N8 Ni3 N3 89.9(3) 2_655 . ?
N8 Ni3 N3 89.9(3) . 2_655 ?
N8 Ni3 N3 90.1(3) 2_655 2_655 ?
N3 Ni3 N3 180.0(4) . 2_655 ?
N8 Ni3 Ni4 90.1(2) . . ?
N8 Ni3 Ni4 90.1(2) 2_655 . ?
N3 Ni3 Ni4 90.0(2) . . ?
N3 Ni3 Ni4 90.0(2) 2_655 . ?
N8 Ni3 Ni2 89.9(2) . . ?
N8 Ni3 Ni2 89.9(2) 2_655 . ?
N3 Ni3 Ni2 90.0(2) . . ?
N3 Ni3 Ni2 90.0(2) 2_655 . ?
Ni4 Ni3 Ni2 180.0 . . ?
N4 Ni4 N4 175.9(5) . 2_655 ?
N4 Ni4 N7 89.9(4) . . ?
N4 Ni4 N7 89.9(4) 2_655 . ?
N4 Ni4 N7 89.9(4) . 2_655 ?
N4 Ni4 N7 89.9(4) 2_655 2_655 ?
N7 Ni4 N7 175.1(5) . 2_655 ?
N4 Ni4 Ni3 88.0(2) . . ?
N4 Ni4 Ni3 88.0(2) 2_655 . ?
N7 Ni4 Ni3 87.6(2) . . ?
N7 Ni4 Ni3 87.6(2) 2_655 . ?
N4 Ni4 Ni5 92.0(2) . . ?
N4 Ni4 Ni5 92.0(2) 2_655 . ?
N7 Ni4 Ni5 92.4(2) . . ?
N7 Ni4 Ni5 92.4(2) 2_655 . ?
Ni3 Ni4 Ni5 180.0 . . ?
N6 Ni5 N6 165.4(4) . 2_655 ?
N6 Ni5 N5 90.9(3) . . ?
N6 Ni5 N5 87.0(3) 2_655 . ?
N6 Ni5 N5 87.0(3) . 2_655 ?
N6 Ni5 N5 90.9(3) 2_655 2_655 ?
N5 Ni5 N5 164.0(4) . 2_655 ?
N6 Ni5 Cl2 97.3(2) . . ?
N6 Ni5 Cl2 97.3(2) 2_655 . ?
N5 Ni5 Cl2 98.0(2) . . ?
N5 Ni5 Cl2 98.0(2) 2_655 . ?
N6 Ni5 Ni4 82.7(2) . . ?
N6 Ni5 Ni4 82.7(2) 2_655 . ?
N5 Ni5 Ni4 82.0(2) . . ?
N5 Ni5 Ni4 82.0(2) 2_655 . ?
Cl2 Ni5 Ni4 180.0 . . ?
C5 N1 C7 117.6(8) . . ?
C5 N1 Ni1 119.7(6) . . ?
C7 N1 Ni1 122.7(6) . . ?
C7 N2 C8 123.4(8) . . ?
C7 N2 Ni2 117.7(6) . . ?
C8 N2 Ni2 118.9(6) . . ?
C12 N3 C8 121.1(7) . . ?
C12 N3 Ni3 118.8(6) . . ?
C8 N3 Ni3 120.1(6) . . ?
C13 N4 C12 123.1(8) . . ?
C13 N4 Ni4 117.3(6) . . ?
C12 N4 Ni4 118.9(6) . . ?
C17 N5 C13 117.6(9) . . ?
C17 N5 Ni5 121.1(7) . . ?
C13 N5 Ni5 121.1(6) . . ?
C24 N6 C26 117.8(9) . . ?
C24 N6 Ni5 121.3(7) . . ?
C26 N6 Ni5 120.9(6) . . ?
C26 N7 C27 123.7(9) . . ?
C26 N7 Ni4 117.6(7) . . ?
C27 N7 Ni4 118.6(6) . . ?
C31 N8 C27 120.5(8) . . ?
C31 N8 Ni3 120.0(6) . . ?
C27 N8 Ni3 119.4(6) . . ?
C31 N9 C32 123.6(8) . . ?
C31 N9 Ni2 119.9(6) . . ?
C32 N9 Ni2 116.3(6) . . ?
C36 N10 C32 117.7(9) . . ?
C36 N10 Ni1 121.1(7) . . ?
C32 N10 Ni1 121.2(6) . . ?
C1 C2 C3 113.5(10) . . ?
C6 C3 C4 118.9(9) . . ?
C6 C3 C2 120.1(10) . . ?
C4 C3 C2 121.0(9) . . ?
C5 C4 C3 118.7(9) . . ?
N1 C5 C4 124.3(9) . . ?
C3 C6 C7 119.9(10) . . ?
N1 C7 N2 115.1(8) . . ?
N1 C7 C6 120.4(9) . . ?
N2 C7 C6 124.3(9) . . ?
N3 C8 C9 120.5(8) . . ?
N3 C8 N2 114.7(8) . . ?
C9 C8 N2 124.7(9) . . ?
C10 C9 C8 118.8(9) . . ?
C9 C10 C11 121.6(9) . . ?
C10 C11 C12 117.3(9) . . ?
N3 C12 N4 116.3(8) . . ?
N3 C12 C11 120.4(8) . . ?
N4 C12 C11 123.1(9) . . ?
N5 C13 N4 115.1(9) . . ?
N5 C13 C14 120.1(9) . . ?
N4 C13 C14 124.2(9) . . ?
C15 C14 C13 121.4(9) . . ?
C14 C15 C16 115.9(9) . . ?
C14 C15 C18 121.0(10) . . ?
C16 C15 C18 123.0(10) . . ?
C17 C16 C15 120.5(10) . . ?
N5 C17 C16 124.1(10) . . ?
C19A C18 C19 27(5) . . ?
C19A C18 C15 111(2) . . ?
C19 C18 C15 107(5) . . ?
C19A C18 C19B 130(3) . . ?
C19 C18 C19B 145(5) . . ?
C15 C18 C19B 108.0(19) . . ?
C20 C21 C22 105.5(14) . . ?
C25 C22 C23 115.9(11) . . ?
C25 C22 C21 120.2(11) . . ?
C23 C22 C21 123.9(10) . . ?
C24 C23 C22 121.2(10) . . ?
N6 C24 C23 123.4(11) . . ?
C22 C25 C26 121.0(10) . . ?
N6 C26 N7 116.2(9) . . ?
N6 C26 C25 120.3(9) . . ?
N7 C26 C25 123.2(9) . . ?
N8 C27 C28 120.4(9) . . ?
N8 C27 N7 115.1(9) . . ?
C28 C27 N7 124.4(9) . . ?
C29 C28 C27 117.9(9) . . ?
C30 C29 C28 121.7(9) . . ?
C29 C30 C31 119.2(9) . . ?
N8 C31 N9 115.2(9) . . ?
N8 C31 C30 119.8(9) . . ?
N9 C31 C30 125.0(9) . . ?
N10 C32 N9 116.6(8) . . ?
N10 C32 C33 120.6(9) . . ?
N9 C32 C33 122.8(9) . . ?
C34 C33 C32 119.9(10) . . ?
C33 C34 C35 117.8(10) . . ?
C33 C34 C37 118(3) . . ?
C35 C34 C37 124(3) . . ?
C33 C34 C37' 127(9) . . ?
C35 C34 C37' 115(9) . . ?
C37 C34 C37' 11(10) . . ?
C36 C35 C34 120.3(10) . . ?
N10 C36 C35 123.3(10) . . ?
C38 C37 C34 112(2) . . ?
C38' C37' C34 109(6) . . ?
Cl1S C1S Cl3S 110.5(5) . . ?
Cl1S C1S Cl2S 111.0(5) . . ?
Cl3S C1S Cl2S 109.7(5) . . ?
Cl9C Cl3S C1S 156(2) 3_455 . ?
Cl6S C2S Cl4S 109.0(12) . . ?
Cl6S C2S Cl5S 105.6(9) . . ?
Cl4S C2S Cl5S 108.2(9) . . ?
Cl4B C2SB Cl6B 108.4(13) . . ?
Cl4B C2SB Cl5B 108.7(12) . . ?
Cl6B C2SB Cl5B 104.2(11) . . ?
Cl7S C3S Cl9S 109.9(13) . . ?
Cl7S C3S Cl8S 108.9(12) . . ?
Cl9S C3S Cl8S 106.9(12) . . ?
Cl7B C3SB Cl8B 108.3(9) . . ?
Cl7B C3SB Cl9B 106.7(9) . . ?
Cl8B C3SB Cl9B 110.1(10) . . ?
Cl8C Cl7C C3SC 88(4) 2_755 . ?
Cl7C C3SC Cl7C 114(6) . 2_755 ?
Cl7C C3SC Cl9C 110.5(6) . . ?
Cl7C C3SC Cl9C 102(3) 2_755 . ?
Cl7C C3SC Cl9C 102(3) . 2_755 ?
Cl7C C3SC Cl9C 110.5(6) 2_755 2_755 ?
Cl9C C3SC Cl9C 118(4) . 2_755 ?
Cl7C C3SC Cl8C 111.0(6) . . ?
Cl9C C3SC Cl8C 109.7(5) . . ?
Cl9C C3SC Cl8C 105(3) 2_755 . ?
Cl7C C3SC Cl8C 111.0(6) 2_755 2_755 ?
Cl9C C3SC Cl8C 105(3) . 2_755 ?
Cl9C C3SC Cl8C 109.7(5) 2_755 2_755 ?
Cl8C C3SC Cl8C 109(6) . 2_755 ?

loop_
_geom_bond_atom_site_label_1
_geom_bond_atom_site_label_2
_geom_bond_distance
_geom_bond_site_symmetry_2
_geom_bond_publ_flag
Ni1 N1 2.095(7) . ?
Ni1 N1 2.095(7) 2_655 ?
Ni1 N10 2.112(8) 2_655 ?
Ni1 N10 2.112(8) . ?
Ni1 Cl1 2.375(4) . ?
Ni1 Ni2 2.389(2) . ?
Ni2 N2 1.910(8) . ?
Ni2 N2 1.910(8) 2_655 ?
Ni2 N9 1.914(8) 2_655 ?
Ni2 N9 1.914(8) . ?
Ni2 Ni3 2.304(2) . ?
Ni3 N8 1.901(7) . ?
Ni3 N8 1.901(7) 2_655 ?
Ni3 N3 1.907(7) . ?
Ni3 N3 1.907(7) 2_655 ?
Ni3 Ni4 2.304(2) . ?
Ni4 N4 1.881(8) . ?
Ni4 N4 1.881(8) 2_655 ?
Ni4 N7 1.891(8) . ?
Ni4 N7 1.891(8) 2_655 ?
Ni4 Ni5 2.383(2) . ?
Ni5 N6 2.113(8) . ?
Ni5 N6 2.113(8) 2_655 ?
Ni5 N5 2.122(8) . ?
Ni5 N5 2.122(8) 2_655 ?
Ni5 Cl2 2.369(3) . ?
N1 C5 1.335(12) . ?
N1 C7 1.364(12) . ?
N2 C7 1.397(12) . ?
N2 C8 1.397(11) . ?
N3 C12 1.352(11) . ?
N3 C8 1.356(11) . ?
N4 C13 1.397(12) . ?
N4 C12 1.402(11) . ?
N5 C17 1.335(12) . ?
N5 C13 1.349(12) . ?
N6 C24 1.333(12) . ?
N6 C26 1.351(12) . ?
N7 C26 1.394(12) . ?
N7 C27 1.399(12) . ?
N8 C31 1.352(11) . ?
N8 C27 1.365(12) . ?
N9 C31 1.370(12) . ?
N9 C32 1.394(12) . ?
N10 C36 1.333(12) . ?
N10 C32 1.367(12) . ?
C1 C2 1.483(17) . ?
C2 C3 1.530(14) . ?
C3 C6 1.370(14) . ?
C3 C4 1.379(14) . ?
C4 C5 1.368(14) . ?
C6 C7 1.410(13) . ?
C8 C9 1.385(13) . ?
C9 C10 1.370(13) . ?
C10 C11 1.392(13) . ?
C11 C12 1.408(12) . ?
C13 C14 1.410(14) . ?
C14 C15 1.377(13) . ?
C15 C16 1.388(14) . ?
C15 C18 1.512(13) . ?
C16 C17 1.354(15) . ?
C18 C19A 1.507(19) . ?
C18 C19 1.51(2) . ?
C18 C19B 1.518(19) . ?
C20 C21 1.459(16) . ?
C21 C22 1.523(16) . ?
C22 C25 1.374(14) . ?
C22 C23 1.389(16) . ?
C23 C24 1.346(16) . ?
C25 C26 1.407(14) . ?
C27 C28 1.397(14) . ?
C28 C29 1.382(13) . ?
C29 C30 1.346(13) . ?
C30 C31 1.407(14) . ?
C32 C33 1.420(14) . ?
C33 C34 1.365(13) . ?
C34 C35 1.384(15) . ?
C34 C37 1.518(18) . ?
C34 C37' 1.52(2) . ?
C35 C36 1.366(15) . ?
C37 C38 1.50(3) . ?
C37' C38' 1.50(4) . ?
Cl1S C1S 1.741(8) . ?
C1S Cl3S 1.746(8) . ?
C1S Cl2S 1.749(8) . ?
Cl4S C2S 1.745(10) . ?
C2S Cl6S 1.743(10) . ?
C2S Cl5S 1.762(10) . ?
Cl4B C2SB 1.743(12) . ?
C2SB Cl6B 1.752(12) . ?
C2SB Cl5B 1.758(12) . ?
Cl7S C3S 1.742(12) . ?
C3S Cl9S 1.748(12) . ?
C3S Cl8S 1.753(12) . ?
Cl7B C3SB 1.737(11) . ?
C3SB Cl8B 1.748(11) . ?
C3SB Cl9B 1.749(11) . ?
Cl7C C3SC 1.741(8) . ?
C3SC Cl7C 1.741(9) 2_755 ?
C3SC Cl9C 1.746(8) . ?
C3SC Cl9C 1.746(8) 2_755 ?
C3SC Cl8C 1.749(8) . ?
C3SC Cl8C 1.749(8) 2_755 ?
